data_1532503
loop_
_publ_author_name
'Sunada, Yusuke'
'Ishida, Shintaro'
'Hirakawa, Fumiya'
'Shiota, Yoshihito'
'Yoshizawa, Kazunari'
'Kanegawa, Shinji'
'Sato, Osamu'
'Nagashima, Hideo'
'Iwamoto, Takeaki'

_publ_section_title
;
 Persistent four-coordinate iron-centered radical stabilized by
 \p-donation
;
_journal_issue 1
_journal_name_full 'Chem. Sci.'
_journal_page_first 191
_journal_paper_doi 10.1039/C5SC02601F
_journal_volume 7
_journal_year 2016
_chemical_formula_moiety 'C38 H80 Fe2 O6 P2 Si8'
_chemical_formula_sum 'C38 H80 Fe2 O6 P2 Si8'
_chemical_formula_weight 1031.37
_space_group_crystal_system monoclinic
_space_group_IT_number 14
_space_group_name_Hall '-P 2ybc'
_space_group_name_H-M_alt 'P 1 21/c 1'
_symmetry_space_group_name_Hall '-P 2ybc'
_symmetry_space_group_name_H-M 'P 1 21/c 1'
_atom_sites_solution_hydrogens geom
_atom_sites_solution_primary direct
_atom_sites_solution_secondary difmap
_audit_update_record
;
2015-03-31 deposited with the CCDC.
2015-09-25 downloaded from the CCDC.
;
_cell_angle_alpha 90.0000
_cell_angle_beta 110.6328(14)
_cell_angle_gamma 90.0000
_cell_formula_units_Z 4
_cell_length_a 15.6926(12)
_cell_length_b 17.5019(12)
_cell_length_c 21.2042(17)
_cell_measurement_reflns_used 14200
_cell_measurement_temperature 123
_cell_measurement_theta_max 30.60
_cell_measurement_theta_min 1.55
_cell_volume 5450.2(7)
_computing_cell_refinement CrystalClear
_computing_data_collection 'CrystalClear (Rigaku Inc., 2008)'
_computing_data_reduction CrystalClear
_computing_molecular_graphics 'CrystalStructure 4.1'
_computing_publication_material 'CrystalStructure 4.1 (Rigaku, 2014)'
_computing_structure_refinement 'SHELXL97 (Sheldrick, 2008)'
_computing_structure_solution 'Il Milione (Burla, et al., 2007)'
_diffrn_ambient_temperature 123
_diffrn_detector_area_resol_mean 14.222
_diffrn_measured_fraction_theta_full 0.991
_diffrn_measured_fraction_theta_max 0.991
_diffrn_measurement_device_type 'Rigaku Saturn724'
_diffrn_measurement_method \w
_diffrn_radiation_type 'Mo K\a'
_diffrn_radiation_wavelength 0.71075
_diffrn_reflns_av_R_equivalents 0.1118
_diffrn_reflns_laue_measured_fraction_full 0.000
_diffrn_reflns_laue_measured_fraction_max 0.000
_diffrn_reflns_limit_h_max 20
_diffrn_reflns_limit_h_min -18
_diffrn_reflns_limit_k_max 22
_diffrn_reflns_limit_k_min -22
_diffrn_reflns_limit_l_max 27
_diffrn_reflns_limit_l_min -23
_diffrn_reflns_number 52592
_diffrn_reflns_point_group_measured_fraction_full 0.000
_diffrn_reflns_point_group_measured_fraction_max 0.000
_diffrn_reflns_theta_full 27.490
_diffrn_reflns_theta_max 27.490
_diffrn_reflns_theta_min 3.008
_diffrn_standards_number 0
_exptl_absorpt_coefficient_mu 0.804
_exptl_absorpt_correction_type none
_exptl_crystal_colour red
_exptl_crystal_density_diffrn 1.257
_exptl_crystal_density_method 'not measured'
_exptl_crystal_description platelet
_exptl_crystal_F_000 2200.00
_exptl_crystal_size_max 0.050
_exptl_crystal_size_mid 0.020
_exptl_crystal_size_min 0.020
_refine_diff_density_max 1.20
_refine_diff_density_min -0.81
_refine_ls_extinction_method none
_refine_ls_goodness_of_fit_ref 1.092
_refine_ls_hydrogen_treatment constr
_refine_ls_number_parameters 505
_refine_ls_number_reflns 12402
_refine_ls_number_restraints 0
_refine_ls_R_factor_all 0.0829
_refine_ls_R_factor_gt 0.0716
_refine_ls_shift/su_max 0.001
_refine_ls_structure_factor_coef Fsqd
_refine_ls_weighting_details 'w = 1/[\s^2^(Fo^2^)+(0.0722P)^2^+10.6473P] where P=(Fo^2^+2Fc^2^)/3'
_refine_ls_weighting_scheme calc
_refine_ls_wR_factor_gt 0.1764
_refine_ls_wR_factor_ref 0.1846
_reflns_number_gt 10576
_reflns_number_total 12402
_reflns_threshold_expression F^2^>2.0\s(F^2^)
_cod_data_source_file c5sc02601f2.cif
_cod_data_source_block '[(Prad)Fe(CO)3]2'
_cod_depositor_comments 'Adding full bibliography for 1532503--1532506.cif.'
_cod_database_code 1532503

loop_
_symmetry_equiv_pos_site_id
_space_group_symop_operation_xyz
1 +X,+Y,+Z
2 -X,1/2+Y,1/2-Z
3 -X,-Y,-Z
4 +X,1/2-Y,1/2+Z

loop_
_atom_site_label
_atom_site_type_symbol
_atom_site_fract_x
_atom_site_fract_y
_atom_site_fract_z
_atom_site_U_iso_or_equiv
_atom_site_adp_type
_atom_site_occupancy
_atom_site_site_symmetry_multiplicity
_atom_site_calc_flag
_atom_site_refinement_flags
Fe1 Fe 0.63753(4) 0.00563(3) 0.74022(3) 0.02745(14) Uani 1 4 d .
Fe2 Fe 0.70293(4) 0.09218(3) 0.65975(3) 0.02983(14) Uani 1 4 d .
P1 P 0.61672(6) 0.00639(5) 0.83246(4) 0.02285(19) Uani 1 4 d .
P2 P 0.82505(6) 0.08855(5) 0.63974(5) 0.0273(2) Uani 1 4 d .
Si1 Si 0.68699(8) -0.15121(6) 0.90833(6) 0.0390(3) Uani 1 4 d .
Si2 Si 0.80445(7) -0.00180(6) 0.95545(5) 0.0287(2) Uani 1 4 d .
Si3 Si 0.39861(7) 0.00480(7) 0.78925(6) 0.0347(2) Uani 1 4 d .
Si4 Si 0.51607(8) 0.14115(6) 0.87359(6) 0.0372(3) Uani 1 4 d .
Si5 Si 0.91258(8) 0.25357(6) 0.68062(6) 0.0372(3) Uani 1 4 d .
Si6 Si 1.01251(7) 0.10723(6) 0.75867(6) 0.0319(2) Uani 1 4 d .
Si7 Si 0.78921(9) 0.09290(7) 0.48235(6) 0.0378(3) Uani 1 4 d .
Si8 Si 0.82148(8) -0.06597(6) 0.55925(6) 0.0329(2) Uani 1 4 d .
O1 O 0.4778(2) 0.0917(2) 0.65338(16) 0.0503(8) Uani 1 4 d .
O2 O 0.5748(2) -0.13849(18) 0.67055(18) 0.0534(8) Uani 1 4 d .
O3 O 0.8298(2) -0.04213(18) 0.78622(15) 0.0426(7) Uani 1 4 d .
O4 O 0.5927(2) -0.0219(2) 0.56309(16) 0.0507(8) Uani 1 4 d .
O5 O 0.5784(2) 0.2070(2) 0.5779(2) 0.0632(11) Uani 1 4 d .
O6 O 0.7448(2) 0.19350(17) 0.77764(17) 0.0450(7) Uani 1 4 d .
C1 C 0.6822(2) -0.0411(2) 0.91341(18) 0.0262(7) Uani 1 4 d .
C2 C 0.6277(3) -0.0221(3) 0.9604(2) 0.0397(9) Uani 1 4 d .
C3 C 0.5273(3) -0.0132(3) 0.9190(2) 0.0388(9) Uani 1 4 d .
C4 C 0.5155(2) 0.0331(2) 0.85400(18) 0.0273(7) Uani 1 4 d .
C5 C 0.5747(4) -0.1980(3) 0.8922(4) 0.0751(19) Uani 1 4 d .
C6 C 0.7594(4) -0.1872(3) 0.9946(3) 0.0544(12) Uani 1 4 d .
C7 C 0.7306(4) -0.1901(3) 0.8438(3) 0.0575(13) Uani 1 4 d .
C8 C 0.8317(3) 0.0043(3) 1.0487(2) 0.0426(10) Uani 1 4 d .
C9 C 0.8975(3) -0.0616(3) 0.9446(3) 0.0447(10) Uani 1 4 d .
C10 C 0.8164(3) 0.0966(2) 0.9267(2) 0.0442(10) Uani 1 4 d .
C11 C 0.4048(3) -0.0822(3) 0.7410(3) 0.0501(11) Uani 1 4 d .
C12 C 0.3372(3) 0.0810(3) 0.7281(3) 0.0543(12) Uani 1 4 d .
C13 C 0.3218(3) -0.0195(3) 0.8377(3) 0.0551(13) Uani 1 4 d .
C14 C 0.4087(3) 0.1700(3) 0.8855(3) 0.0515(12) Uani 1 4 d .
C15 C 0.6026(4) 0.1664(4) 0.9577(3) 0.081(2) Uani 1 4 d .
C16 C 0.5371(4) 0.2006(3) 0.8084(3) 0.0621(16) Uani 1 4 d .
C17 C 0.5410(3) 0.0600(2) 0.6888(2) 0.0357(8) Uani 1 4 d .
C18 C 0.5997(3) -0.0814(2) 0.6968(2) 0.0376(9) Uani 1 4 d .
C19 C 0.7554(3) -0.0210(2) 0.76866(19) 0.0323(8) Uani 1 4 d .
C20 C 0.9321(3) 0.1446(2) 0.6735(2) 0.0308(8) Uani 1 4 d .
C21 C 0.9810(3) 0.1307(2) 0.6214(2) 0.0336(8) Uani 1 4 d .
C22 C 0.9520(3) 0.0534(2) 0.5868(2) 0.0334(8) Uani 1 4 d .
C23 C 0.8479(3) 0.0432(2) 0.56804(19) 0.0304(8) Uani 1 4 d .
C24 C 0.9983(4) 0.3055(3) 0.6535(3) 0.0530(12) Uani 1 4 d .
C25 C 0.9271(4) 0.2894(3) 0.7671(3) 0.0492(11) Uani 1 4 d .
C26 C 0.7972(3) 0.2878(3) 0.6263(3) 0.0537(12) Uani 1 4 d .
C27 C 1.1214(3) 0.1638(3) 0.7852(3) 0.0470(11) Uani 1 4 d .
C28 C 0.9650(3) 0.1110(3) 0.8276(2) 0.0425(10) Uani 1 4 d .
C29 C 1.0467(3) 0.0060(2) 0.7529(2) 0.0422(10) Uani 1 4 d .
C30 C 0.8352(4) 0.1895(3) 0.4748(3) 0.0575(13) Uani 1 4 d .
C31 C 0.8175(4) 0.0373(3) 0.4164(2) 0.0473(11) Uani 1 4 d .
C32 C 0.6632(3) 0.1049(3) 0.4590(3) 0.0537(13) Uani 1 4 d .
C33 C 0.8191(3) -0.1112(2) 0.6380(2) 0.0393(9) Uani 1 4 d .
C34 C 0.7135(3) -0.0939(3) 0.4897(2) 0.0447(10) Uani 1 4 d .
C35 C 0.9165(3) -0.1150(3) 0.5399(3) 0.0475(11) Uani 1 4 d .
C36 C 0.6392(3) 0.0202(3) 0.6017(2) 0.0397(9) Uani 1 4 d .
C37 C 0.6261(3) 0.1618(3) 0.6113(3) 0.0457(10) Uani 1 4 d .
C38 C 0.7317(3) 0.1508(2) 0.7335(2) 0.0363(9) Uani 1 4 d .
H2A H 0.63597 -0.06364 0.99376 0.0476 Uiso 1 4 calc R
H2B H 0.65117 0.02582 0.98527 0.0476 Uiso 1 4 calc R
H3A H 0.49623 0.01357 0.94595 0.0465 Uiso 1 4 calc R
H3B H 0.49904 -0.06424 0.90681 0.0465 Uiso 1 4 calc R
H5A H 0.58306 -0.25349 0.89673 0.0901 Uiso 1 4 calc R
H5B H 0.53381 -0.18572 0.84643 0.0901 Uiso 1 4 calc R
H5C H 0.54827 -0.17945 0.92482 0.0901 Uiso 1 4 calc R
H6A H 0.76286 -0.24309 0.99373 0.0653 Uiso 1 4 calc R
H6B H 0.73211 -0.17155 1.02761 0.0653 Uiso 1 4 calc R
H6C H 0.8208 -0.16568 1.00715 0.0653 Uiso 1 4 calc R
H7A H 0.68779 -0.17777 0.79874 0.0690 Uiso 1 4 calc R
H7B H 0.737 -0.24569 0.84888 0.0690 Uiso 1 4 calc R
H7C H 0.79007 -0.16733 0.84999 0.0690 Uiso 1 4 calc R
H8A H 0.78896 0.03934 1.05812 0.0511 Uiso 1 4 calc R
H8B H 0.89398 0.02325 1.07035 0.0511 Uiso 1 4 calc R
H8C H 0.82635 -0.04653 1.06633 0.0511 Uiso 1 4 calc R
H9A H 0.95676 -0.04006 0.97161 0.0536 Uiso 1 4 calc R
H9B H 0.89134 -0.06216 0.89701 0.0536 Uiso 1 4 calc R
H9C H 0.89292 -0.11395 0.95961 0.0536 Uiso 1 4 calc R
H10A H 0.80314 0.09635 0.87791 0.0531 Uiso 1 4 calc R
H10B H 0.87875 0.11472 0.94982 0.0531 Uiso 1 4 calc R
H10C H 0.77357 0.1307 0.93708 0.0531 Uiso 1 4 calc R
H11A H 0.34312 -0.10105 0.71659 0.0601 Uiso 1 4 calc R
H11B H 0.43981 -0.12173 0.77214 0.0601 Uiso 1 4 calc R
H11C H 0.43475 -0.06981 0.70879 0.0601 Uiso 1 4 calc R
H12A H 0.27571 0.06324 0.70162 0.0651 Uiso 1 4 calc R
H12B H 0.37049 0.09221 0.69779 0.0651 Uiso 1 4 calc R
H12C H 0.33322 0.12736 0.75279 0.0651 Uiso 1 4 calc R
H13A H 0.25983 -0.02848 0.80603 0.0661 Uiso 1 4 calc R
H13B H 0.32132 0.02302 0.86763 0.0661 Uiso 1 4 calc R
H13C H 0.3443 -0.06568 0.86453 0.0661 Uiso 1 4 calc R
H14A H 0.40083 0.13975 0.92198 0.0617 Uiso 1 4 calc R
H14B H 0.35709 0.16097 0.84371 0.0617 Uiso 1 4 calc R
H14C H 0.41161 0.22433 0.89711 0.0617 Uiso 1 4 calc R
H15A H 0.59634 0.22047 0.96725 0.0974 Uiso 1 4 calc R
H15B H 0.66387 0.15713 0.95702 0.0974 Uiso 1 4 calc R
H15C H 0.59282 0.13484 0.99268 0.0974 Uiso 1 4 calc R
H16A H 0.49062 0.18972 0.76437 0.0745 Uiso 1 4 calc R
H16B H 0.59748 0.18884 0.807 0.0745 Uiso 1 4 calc R
H16C H 0.5344 0.25475 0.81932 0.0745 Uiso 1 4 calc R
H21A H 0.96478 0.17199 0.58725 0.0403 Uiso 1 4 calc R
H21B H 1.04788 0.13154 0.64491 0.0403 Uiso 1 4 calc R
H22A H 0.98466 0.01179 0.6174 0.0401 Uiso 1 4 calc R
H22B H 0.96784 0.05085 0.54557 0.0401 Uiso 1 4 calc R
H24A H 0.99248 0.36059 0.65902 0.0636 Uiso 1 4 calc R
H24B H 0.98764 0.29402 0.60613 0.0636 Uiso 1 4 calc R
H24C H 1.05979 0.28891 0.68134 0.0636 Uiso 1 4 calc R
H25A H 0.87593 0.27205 0.77962 0.0590 Uiso 1 4 calc R
H25B H 0.92893 0.34539 0.76729 0.0590 Uiso 1 4 calc R
H25C H 0.98418 0.26957 0.79944 0.0590 Uiso 1 4 calc R
H26A H 0.75487 0.28224 0.65068 0.0645 Uiso 1 4 calc R
H26B H 0.77556 0.25736 0.58488 0.0645 Uiso 1 4 calc R
H26C H 0.8008 0.34165 0.61491 0.0645 Uiso 1 4 calc R
H27A H 1.15043 0.15791 0.75149 0.0564 Uiso 1 4 calc R
H27B H 1.16255 0.14499 0.82889 0.0564 Uiso 1 4 calc R
H27C H 1.10792 0.21786 0.7892 0.0564 Uiso 1 4 calc R
H28A H 1.01151 0.0944 0.86993 0.0510 Uiso 1 4 calc R
H28B H 0.91204 0.07712 0.81667 0.0510 Uiso 1 4 calc R
H28C H 0.94646 0.16347 0.83256 0.0510 Uiso 1 4 calc R
H29A H 1.08839 -0.01087 0.79709 0.0506 Uiso 1 4 calc R
H29B H 1.07723 0.00228 0.71989 0.0506 Uiso 1 4 calc R
H29C H 0.99243 -0.0266 0.73874 0.0506 Uiso 1 4 calc R
H30A H 0.82149 0.22492 0.50575 0.0690 Uiso 1 4 calc R
H30B H 0.80696 0.208 0.42848 0.0690 Uiso 1 4 calc R
H30C H 0.90129 0.18623 0.48631 0.0690 Uiso 1 4 calc R
H31A H 0.88372 0.035 0.42852 0.0568 Uiso 1 4 calc R
H31B H 0.79031 0.06254 0.37264 0.0568 Uiso 1 4 calc R
H31C H 0.79311 -0.01464 0.41379 0.0568 Uiso 1 4 calc R
H32A H 0.63713 0.12438 0.41279 0.0645 Uiso 1 4 calc R
H32B H 0.65092 0.14108 0.48998 0.0645 Uiso 1 4 calc R
H32C H 0.63559 0.05538 0.46191 0.0645 Uiso 1 4 calc R
H33A H 0.77012 -0.08842 0.65036 0.0472 Uiso 1 4 calc R
H33B H 0.87759 -0.10275 0.67438 0.0472 Uiso 1 4 calc R
H33C H 0.80834 -0.16617 0.63071 0.0472 Uiso 1 4 calc R
H34A H 0.66105 -0.07546 0.50018 0.0537 Uiso 1 4 calc R
H34B H 0.7105 -0.1497 0.48537 0.0537 Uiso 1 4 calc R
H34C H 0.71257 -0.07122 0.4472 0.0537 Uiso 1 4 calc R
H35A H 0.90371 -0.16983 0.53384 0.0570 Uiso 1 4 calc R
H35B H 0.97407 -0.10701 0.57734 0.0570 Uiso 1 4 calc R
H35C H 0.92104 -0.09354 0.49852 0.0570 Uiso 1 4 calc R

loop_
_atom_site_aniso_label
_atom_site_aniso_U_11
_atom_site_aniso_U_22
_atom_site_aniso_U_33
_atom_site_aniso_U_12
_atom_site_aniso_U_13
_atom_site_aniso_U_23
Fe1 0.0290(3) 0.0258(3) 0.0295(3) -0.00177(19) 0.0127(2) 0.0001(2)
Fe2 0.0304(3) 0.0278(3) 0.0339(3) 0.0025(2) 0.0145(2) 0.0051(2)
P1 0.0231(4) 0.0215(4) 0.0254(4) 0.0008(3) 0.0103(3) 0.0019(3)
P2 0.0291(5) 0.0229(4) 0.0312(5) 0.0015(3) 0.0123(4) 0.0020(4)
Si1 0.0421(6) 0.0233(5) 0.0453(7) -0.0032(4) 0.0077(5) 0.0070(5)
Si2 0.0276(5) 0.0278(5) 0.0302(5) -0.0006(4) 0.0096(4) -0.0028(4)
Si3 0.0247(5) 0.0415(6) 0.0372(6) -0.0018(4) 0.0102(4) 0.0024(5)
Si4 0.0372(6) 0.0302(5) 0.0509(7) 0.0032(4) 0.0241(5) -0.0056(5)
Si5 0.0428(6) 0.0208(5) 0.0526(7) -0.0015(4) 0.0227(5) 0.0022(5)
Si6 0.0304(5) 0.0291(5) 0.0354(6) -0.0033(4) 0.0107(4) -0.0011(4)
Si7 0.0468(7) 0.0367(6) 0.0323(6) 0.0080(5) 0.0168(5) 0.0070(5)
Si8 0.0356(6) 0.0252(5) 0.0376(6) 0.0013(4) 0.0124(5) -0.0008(4)
O1 0.0349(17) 0.073(2) 0.0440(18) 0.0125(15) 0.0154(14) 0.0156(16)
O2 0.064(2) 0.0397(18) 0.060(2) -0.0163(15) 0.0253(18) -0.0153(15)
O3 0.0367(16) 0.0479(18) 0.0461(17) 0.0065(13) 0.0184(13) 0.0083(14)
O4 0.0463(19) 0.064(2) 0.0380(17) -0.0115(16) 0.0106(14) -0.0070(15)
O5 0.055(2) 0.068(2) 0.076(3) 0.0325(18) 0.0345(19) 0.041(2)
O6 0.0549(19) 0.0364(16) 0.0519(19) -0.0043(14) 0.0292(16) -0.0041(14)
C1 0.0281(17) 0.0248(16) 0.0271(17) 0.0012(13) 0.0116(14) 0.0040(13)
C2 0.037(2) 0.058(3) 0.029(2) 0.0092(19) 0.0182(17) 0.0124(18)
C3 0.032(2) 0.054(3) 0.033(2) 0.0093(18) 0.0147(17) 0.0159(18)
C4 0.0250(17) 0.0314(18) 0.0271(17) 0.0038(14) 0.0110(14) 0.0049(14)
C5 0.059(3) 0.044(3) 0.103(5) -0.021(2) 0.005(3) 0.021(3)
C6 0.064(3) 0.032(2) 0.058(3) 0.005(2) 0.009(2) 0.013(2)
C7 0.083(4) 0.025(2) 0.061(3) 0.005(2) 0.022(3) -0.002(2)
C8 0.039(2) 0.049(3) 0.037(2) -0.0026(18) 0.0105(18) -0.0015(19)
C9 0.030(2) 0.051(3) 0.051(3) 0.0044(18) 0.0115(19) -0.008(2)
C10 0.052(3) 0.037(2) 0.049(3) -0.0118(19) 0.023(2) -0.0042(19)
C11 0.040(2) 0.055(3) 0.049(3) -0.006(2) 0.008(2) -0.010(2)
C12 0.042(3) 0.068(3) 0.047(3) 0.009(2) 0.008(2) 0.007(2)
C13 0.037(2) 0.070(3) 0.063(3) -0.013(2) 0.023(2) -0.002(3)
C14 0.057(3) 0.039(2) 0.074(3) 0.014(2) 0.042(3) 0.007(2)
C15 0.072(4) 0.069(4) 0.089(5) 0.018(3) 0.012(3) -0.047(3)
C16 0.091(4) 0.025(2) 0.101(4) 0.002(2) 0.071(4) 0.002(2)
C17 0.035(2) 0.042(2) 0.034(2) -0.0046(17) 0.0154(17) -0.0006(17)
C18 0.036(2) 0.039(2) 0.041(2) -0.0084(17) 0.0180(18) -0.0023(18)
C19 0.041(2) 0.0284(18) 0.0312(19) -0.0005(16) 0.0174(17) 0.0043(15)
C20 0.036(2) 0.0223(17) 0.036(2) -0.0024(14) 0.0151(16) 0.0018(14)
C21 0.035(2) 0.0327(19) 0.037(2) -0.0040(15) 0.0177(17) 0.0010(16)
C22 0.035(2) 0.033(2) 0.036(2) 0.0005(16) 0.0177(17) -0.0006(16)
C23 0.039(2) 0.0265(17) 0.0297(18) -0.0001(15) 0.0167(16) 0.0020(14)
C24 0.060(3) 0.031(2) 0.079(4) -0.007(2) 0.038(3) 0.005(2)
C25 0.063(3) 0.028(2) 0.066(3) -0.0113(19) 0.035(3) -0.013(2)
C26 0.056(3) 0.030(2) 0.077(4) 0.010(2) 0.026(3) 0.014(2)
C27 0.037(2) 0.049(3) 0.054(3) -0.0066(19) 0.014(2) -0.006(2)
C28 0.040(2) 0.048(2) 0.038(2) -0.0031(19) 0.0110(18) 0.0030(19)
C29 0.041(2) 0.037(2) 0.042(2) 0.0039(17) 0.0060(19) 0.0054(18)
C30 0.084(4) 0.045(3) 0.045(3) 0.003(3) 0.025(3) 0.016(2)
C31 0.058(3) 0.055(3) 0.031(2) 0.006(2) 0.018(2) 0.0016(19)
C32 0.051(3) 0.069(3) 0.040(3) 0.022(2) 0.015(2) 0.015(2)
C33 0.045(2) 0.0295(19) 0.044(2) 0.0029(17) 0.0161(19) 0.0031(17)
C34 0.049(3) 0.041(2) 0.040(2) -0.0027(19) 0.011(2) -0.0043(18)
C35 0.048(3) 0.034(2) 0.067(3) 0.0005(19) 0.029(2) -0.001(2)
C36 0.028(2) 0.049(2) 0.041(2) 0.0002(18) 0.0118(17) 0.0034(19)
C37 0.045(2) 0.047(3) 0.053(3) 0.006(2) 0.028(2) 0.012(2)
C38 0.039(2) 0.032(2) 0.046(2) 0.0016(16) 0.0250(19) 0.0077(18)

loop_
_atom_type_symbol
_atom_type_description
_atom_type_scat_dispersion_real
_atom_type_scat_dispersion_imag
_atom_type_scat_source
C C 0.0033 0.0016
;
International Tables for Crystallography
(Vol. C, Tables 4.2.6.8 and 6.1.1.4)
;
H H 0.0000 0.0000
;
International Tables for Crystallography
(Vol. C, Table 6.1.1.4)
;
O O 0.0106 0.0060
;
International Tables for Crystallography
(Vol. C, Tables 4.2.6.8 and 6.1.1.4)
;
Fe Fe 0.3463 0.8444
;
International Tables for Crystallography
(Vol. C, Tables 4.2.6.8 and 6.1.1.4)
;
P P 0.1023 0.0942
;
International Tables for Crystallography
(Vol. C, Tables 4.2.6.8 and 6.1.1.4)
;
Si Si 0.0817 0.0704
;
International Tables for Crystallography
(Vol. C, Tables 4.2.6.8 and 6.1.1.4)
;

loop_
_geom_angle_atom_site_label_1
_geom_angle_atom_site_label_2
_geom_angle_atom_site_label_3
_geom_angle
_geom_angle_publ_flag
Fe2 Fe1 P1 142.66(4) yes
Fe2 Fe1 C17 75.51(16) yes
Fe2 Fe1 C18 106.41(17) yes
Fe2 Fe1 C19 77.57(14) yes
P1 Fe1 C17 100.83(16) yes
P1 Fe1 C18 110.93(17) yes
P1 Fe1 C19 99.76(14) yes
C17 Fe1 C18 94.81(18) yes
C17 Fe1 C19 153.0(2) yes
C18 Fe1 C19 93.89(18) yes
Fe1 Fe2 P2 132.61(4) yes
Fe1 Fe2 C36 78.40(16) yes
Fe1 Fe2 C37 114.53(19) yes
Fe1 Fe2 C38 78.87(15) yes
P2 Fe2 C36 99.60(16) yes
P2 Fe2 C37 112.76(19) yes
P2 Fe2 C38 103.10(15) yes
C36 Fe2 C37 89.1(2) yes
C36 Fe2 C38 155.2(2) yes
C37 Fe2 C38 91.3(2) yes
Fe1 P1 C1 130.01(14) yes
Fe1 P1 C4 131.20(11) yes
C1 P1 C4 97.32(18) yes
Fe2 P2 C20 132.13(15) yes
Fe2 P2 C23 129.04(12) yes
C20 P2 C23 97.55(19) yes
C1 Si1 C5 113.3(2) yes
C1 Si1 C6 107.49(18) yes
C1 Si1 C7 115.9(2) yes
C5 Si1 C6 103.8(3) yes
C5 Si1 C7 105.8(3) yes
C6 Si1 C7 109.7(2) yes
C1 Si2 C8 109.1(2) yes
C1 Si2 C9 115.68(18) yes
C1 Si2 C10 112.13(18) yes
C8 Si2 C9 105.3(2) yes
C8 Si2 C10 106.4(2) yes
C9 Si2 C10 107.7(2) yes
C4 Si3 C11 112.43(19) yes
C4 Si3 C12 116.0(2) yes
C4 Si3 C13 107.5(2) yes
C11 Si3 C12 108.4(2) yes
C11 Si3 C13 106.4(3) yes
C12 Si3 C13 105.4(3) yes
C4 Si4 C14 111.0(2) yes
C4 Si4 C15 112.4(2) yes
C4 Si4 C16 112.2(2) yes
C14 Si4 C15 101.2(3) yes
C14 Si4 C16 111.0(3) yes
C15 Si4 C16 108.5(3) yes
C20 Si5 C24 107.6(2) yes
C20 Si5 C25 115.86(19) yes
C20 Si5 C26 114.24(18) yes
C24 Si5 C25 106.5(2) yes
C24 Si5 C26 107.5(2) yes
C25 Si5 C26 104.7(3) yes
C20 Si6 C27 109.3(2) yes
C20 Si6 C28 114.5(2) yes
C20 Si6 C29 111.75(18) yes
C27 Si6 C28 108.6(2) yes
C27 Si6 C29 105.5(2) yes
C28 Si6 C29 106.8(2) yes
C23 Si7 C30 114.71(19) yes
C23 Si7 C31 107.9(2) yes
C23 Si7 C32 114.1(2) yes
C30 Si7 C31 101.9(3) yes
C30 Si7 C32 106.3(3) yes
C31 Si7 C32 111.4(2) yes
C23 Si8 C33 113.70(19) yes
C23 Si8 C34 115.68(18) yes
C23 Si8 C35 107.9(2) yes
C33 Si8 C34 107.2(2) yes
C33 Si8 C35 105.6(2) yes
C34 Si8 C35 105.9(2) yes
P1 C1 Si1 114.49(18) yes
P1 C1 Si2 113.7(2) yes
P1 C1 C2 104.2(2) yes
Si1 C1 Si2 109.17(17) yes
Si1 C1 C2 106.8(3) yes
Si2 C1 C2 107.9(2) yes
C1 C2 C3 110.0(3) yes
C2 C3 C4 110.0(4) yes
P1 C4 Si3 116.2(2) yes
P1 C4 Si4 111.0(2) yes
P1 C4 C3 104.0(3) yes
Si3 C4 Si4 109.57(17) yes
Si3 C4 C3 106.5(3) yes
Si4 C4 C3 109.2(3) yes
Fe1 C17 O1 176.3(4) yes
Fe1 C18 O2 177.8(5) yes
Fe1 C19 O3 176.4(3) yes
P2 C20 Si5 113.7(2) yes
P2 C20 Si6 112.9(2) yes
P2 C20 C21 104.4(2) yes
Si5 C20 Si6 109.26(18) yes
Si5 C20 C21 109.6(3) yes
Si6 C20 C21 106.7(2) yes
C20 C21 C22 109.7(3) yes
C21 C22 C23 109.5(3) yes
P2 C23 Si7 114.3(2) yes
P2 C23 Si8 113.6(2) yes
P2 C23 C22 103.3(2) yes
Si7 C23 Si8 109.68(17) yes
Si7 C23 C22 107.4(3) yes
Si8 C23 C22 107.9(3) yes
Fe2 C36 O4 174.5(4) yes
Fe2 C37 O5 176.9(5) yes
Fe2 C38 O6 173.9(3) yes
C1 C2 H2A 109.651 no
C1 C2 H2B 109.649 no
C3 C2 H2A 109.646 no
C3 C2 H2B 109.653 no
H2A C2 H2B 108.166 no
C2 C3 H3A 109.661 no
C2 C3 H3B 109.663 no
C4 C3 H3A 109.664 no
C4 C3 H3B 109.657 no
H3A C3 H3B 108.165 no
Si1 C5 H5A 109.469 no
Si1 C5 H5B 109.476 no
Si1 C5 H5C 109.462 no
H5A C5 H5B 109.475 no
H5A C5 H5C 109.477 no
H5B C5 H5C 109.468 no
Si1 C6 H6A 109.474 no
Si1 C6 H6B 109.473 no
Si1 C6 H6C 109.476 no
H6A C6 H6B 109.465 no
H6A C6 H6C 109.462 no
H6B C6 H6C 109.478 no
Si1 C7 H7A 109.473 no
Si1 C7 H7B 109.461 no
Si1 C7 H7C 109.464 no
H7A C7 H7B 109.481 no
H7A C7 H7C 109.482 no
H7B C7 H7C 109.467 no
Si2 C8 H8A 109.474 no
Si2 C8 H8B 109.470 no
Si2 C8 H8C 109.467 no
H8A C8 H8B 109.470 no
H8A C8 H8C 109.471 no
H8B C8 H8C 109.476 no
Si2 C9 H9A 109.472 no
Si2 C9 H9B 109.472 no
Si2 C9 H9C 109.473 no
H9A C9 H9B 109.477 no
H9A C9 H9C 109.472 no
H9B C9 H9C 109.462 no
Si2 C10 H10A 109.468 no
Si2 C10 H10B 109.464 no
Si2 C10 H10C 109.470 no
H10A C10 H10B 109.479 no
H10A C10 H10C 109.473 no
H10B C10 H10C 109.473 no
Si3 C11 H11A 109.467 no
Si3 C11 H11B 109.474 no
Si3 C11 H11C 109.469 no
H11A C11 H11B 109.479 no
H11A C11 H11C 109.473 no
H11B C11 H11C 109.465 no
Si3 C12 H12A 109.463 no
Si3 C12 H12B 109.473 no
Si3 C12 H12C 109.469 no
H12A C12 H12B 109.466 no
H12A C12 H12C 109.469 no
H12B C12 H12C 109.487 no
Si3 C13 H13A 109.468 no
Si3 C13 H13B 109.471 no
Si3 C13 H13C 109.469 no
H13A C13 H13B 109.473 no
H13A C13 H13C 109.477 no
H13B C13 H13C 109.469 no
Si4 C14 H14A 109.471 no
Si4 C14 H14B 109.470 no
Si4 C14 H14C 109.472 no
H14A C14 H14B 109.459 no
H14A C14 H14C 109.481 no
H14B C14 H14C 109.475 no
Si4 C15 H15A 109.468 no
Si4 C15 H15B 109.469 no
Si4 C15 H15C 109.479 no
H15A C15 H15B 109.471 no
H15A C15 H15C 109.470 no
H15B C15 H15C 109.469 no
Si4 C16 H16A 109.473 no
Si4 C16 H16B 109.476 no
Si4 C16 H16C 109.476 no
H16A C16 H16B 109.460 no
H16A C16 H16C 109.466 no
H16B C16 H16C 109.477 no
C20 C21 H21A 109.734 no
C20 C21 H21B 109.734 no
C22 C21 H21A 109.743 no
C22 C21 H21B 109.736 no
H21A C21 H21B 108.209 no
C21 C22 H22A 109.767 no
C21 C22 H22B 109.756 no
C23 C22 H22A 109.779 no
C23 C22 H22B 109.765 no
H22A C22 H22B 108.221 no
Si5 C24 H24A 109.472 no
Si5 C24 H24B 109.472 no
Si5 C24 H24C 109.469 no
H24A C24 H24B 109.470 no
H24A C24 H24C 109.477 no
H24B C24 H24C 109.468 no
Si5 C25 H25A 109.462 no
Si5 C25 H25B 109.468 no
Si5 C25 H25C 109.469 no
H25A C25 H25B 109.479 no
H25A C25 H25C 109.480 no
H25B C25 H25C 109.470 no
Si5 C26 H26A 109.475 no
Si5 C26 H26B 109.474 no
Si5 C26 H26C 109.467 no
H26A C26 H26B 109.470 no
H26A C26 H26C 109.478 no
H26B C26 H26C 109.463 no
Si6 C27 H27A 109.472 no
Si6 C27 H27B 109.466 no
Si6 C27 H27C 109.469 no
H27A C27 H27B 109.467 no
H27A C27 H27C 109.484 no
H27B C27 H27C 109.470 no
Si6 C28 H28A 109.465 no
Si6 C28 H28B 109.474 no
Si6 C28 H28C 109.468 no
H28A C28 H28B 109.473 no
H28A C28 H28C 109.470 no
H28B C28 H28C 109.476 no
Si6 C29 H29A 109.469 no
Si6 C29 H29B 109.478 no
Si6 C29 H29C 109.468 no
H29A C29 H29B 109.482 no
H29A C29 H29C 109.460 no
H29B C29 H29C 109.470 no
Si7 C30 H30A 109.473 no
Si7 C30 H30B 109.472 no
Si7 C30 H30C 109.477 no
H30A C30 H30B 109.470 no
H30A C30 H30C 109.464 no
H30B C30 H30C 109.471 no
Si7 C31 H31A 109.476 no
Si7 C31 H31B 109.480 no
Si7 C31 H31C 109.472 no
H31A C31 H31B 109.467 no
H31A C31 H31C 109.470 no
H31B C31 H31C 109.462 no
Si7 C32 H32A 109.466 no
Si7 C32 H32B 109.473 no
Si7 C32 H32C 109.476 no
H32A C32 H32B 109.475 no
H32A C32 H32C 109.476 no
H32B C32 H32C 109.461 no
Si8 C33 H33A 109.474 no
Si8 C33 H33B 109.482 no
Si8 C33 H33C 109.480 no
H33A C33 H33B 109.464 no
H33A C33 H33C 109.467 no
H33B C33 H33C 109.461 no
Si8 C34 H34A 109.475 no
Si8 C34 H34B 109.474 no
Si8 C34 H34C 109.477 no
H34A C34 H34B 109.465 no
H34A C34 H34C 109.464 no
H34B C34 H34C 109.471 no
Si8 C35 H35A 109.478 no
Si8 C35 H35B 109.479 no
Si8 C35 H35C 109.477 no
H35A C35 H35B 109.467 no
H35A C35 H35C 109.461 no
H35B C35 H35C 109.465 no

loop_
_geom_bond_atom_site_label_1
_geom_bond_atom_site_label_2
_geom_bond_distance
_geom_bond_publ_flag
Fe1 Fe2 2.7374(10) yes
Fe1 P1 2.0934(12) yes
Fe1 C17 1.796(4) yes
Fe1 C18 1.771(4) yes
Fe1 C19 1.794(4) yes
Fe2 P2 2.1047(13) yes
Fe2 C36 1.799(4) yes
Fe2 C37 1.766(4) yes
Fe2 C38 1.790(4) yes
P1 C1 1.858(3) yes
P1 C4 1.861(4) yes
P2 C20 1.857(4) yes
P2 C23 1.859(5) yes
Si1 C1 1.933(4) yes
Si1 C5 1.862(6) yes
Si1 C6 1.889(5) yes
Si1 C7 1.860(7) yes
Si2 C1 1.935(4) yes
Si2 C8 1.872(5) yes
Si2 C9 1.875(5) yes
Si2 C10 1.859(5) yes
Si3 C4 1.928(3) yes
Si3 C11 1.856(5) yes
Si3 C12 1.873(5) yes
Si3 C13 1.887(7) yes
Si4 C4 1.936(4) yes
Si4 C14 1.859(6) yes
Si4 C15 1.874(6) yes
Si4 C16 1.850(7) yes
Si5 C20 1.946(4) yes
Si5 C24 1.874(6) yes
Si5 C25 1.873(6) yes
Si5 C26 1.869(5) yes
Si6 C20 1.918(4) yes
Si6 C27 1.881(5) yes
Si6 C28 1.862(6) yes
Si6 C29 1.868(4) yes
Si7 C23 1.931(4) yes
Si7 C30 1.867(6) yes
Si7 C31 1.880(6) yes
Si7 C32 1.873(5) yes
Si8 C23 1.949(4) yes
Si8 C33 1.860(5) yes
Si8 C34 1.877(4) yes
Si8 C35 1.886(6) yes
O1 C17 1.154(5) yes
O2 C18 1.143(5) yes
O3 C19 1.154(5) yes
O4 C36 1.151(5) yes
O5 C37 1.147(6) yes
O6 C38 1.158(5) yes
C1 C2 1.561(7) yes
C2 C3 1.518(5) yes
C3 C4 1.552(6) yes
C20 C21 1.571(7) yes
C21 C22 1.531(5) yes
C22 C23 1.549(6) yes
C2 H2A 0.990 no
C2 H2B 0.990 no
C3 H3A 0.990 no
C3 H3B 0.990 no
C5 H5A 0.980 no
C5 H5B 0.980 no
C5 H5C 0.980 no
C6 H6A 0.980 no
C6 H6B 0.980 no
C6 H6C 0.980 no
C7 H7A 0.980 no
C7 H7B 0.980 no
C7 H7C 0.980 no
C8 H8A 0.980 no
C8 H8B 0.980 no
C8 H8C 0.980 no
C9 H9A 0.980 no
C9 H9B 0.980 no
C9 H9C 0.980 no
C10 H10A 0.980 no
C10 H10B 0.980 no
C10 H10C 0.980 no
C11 H11A 0.980 no
C11 H11B 0.980 no
C11 H11C 0.980 no
C12 H12A 0.980 no
C12 H12B 0.980 no
C12 H12C 0.980 no
C13 H13A 0.980 no
C13 H13B 0.980 no
C13 H13C 0.980 no
C14 H14A 0.980 no
C14 H14B 0.980 no
C14 H14C 0.980 no
C15 H15A 0.980 no
C15 H15B 0.980 no
C15 H15C 0.980 no
C16 H16A 0.980 no
C16 H16B 0.980 no
C16 H16C 0.980 no
C21 H21A 0.990 no
C21 H21B 0.990 no
C22 H22A 0.990 no
C22 H22B 0.990 no
C24 H24A 0.980 no
C24 H24B 0.980 no
C24 H24C 0.980 no
C25 H25A 0.980 no
C25 H25B 0.980 no
C25 H25C 0.980 no
C26 H26A 0.980 no
C26 H26B 0.980 no
C26 H26C 0.980 no
C27 H27A 0.980 no
C27 H27B 0.980 no
C27 H27C 0.980 no
C28 H28A 0.980 no
C28 H28B 0.980 no
C28 H28C 0.980 no
C29 H29A 0.980 no
C29 H29B 0.980 no
C29 H29C 0.980 no
C30 H30A 0.980 no
C30 H30B 0.980 no
C30 H30C 0.980 no
C31 H31A 0.980 no
C31 H31B 0.980 no
C31 H31C 0.980 no
C32 H32A 0.980 no
C32 H32B 0.980 no
C32 H32C 0.980 no
C33 H33A 0.980 no
C33 H33B 0.980 no
C33 H33C 0.980 no
C34 H34A 0.980 no
C34 H34B 0.980 no
C34 H34C 0.980 no
C35 H35A 0.980 no
C35 H35B 0.980 no
C35 H35C 0.980 no

loop_
_geom_contact_atom_site_label_1
_geom_contact_atom_site_label_2
_geom_contact_distance
_geom_contact_publ_flag
_geom_contact_site_symmetry_2
Fe2 O1 3.488(4) no .
Fe2 O3 3.594(3) no .
P1 C10 3.448(4) no .
P1 C11 3.561(5) no .
P1 C16 3.595(5) no .
P2 C26 3.513(5) no .
P2 C33 3.497(4) no .
Si1 C3 3.545(5) no .
Si1 C9 3.488(5) no .
Si2 C6 3.483(5) no .
Si3 C14 3.510(5) no .
Si4 C2 3.514(5) no .
Si4 C12 3.522(5) no .
Si6 C22 3.555(4) no .
Si6 C25 3.487(5) no .
Si7 C21 3.455(4) no .
Si7 C34 3.501(5) no .
Si8 C31 3.508(5) no .
O1 O5 3.303(6) no .
O1 C12 3.142(7) no .
O1 C18 3.528(5) no .
O1 C36 3.339(6) no .
O1 C37 3.031(7) no .
O2 O4 3.144(5) no .
O2 C17 3.556(5) no .
O2 C19 3.526(5) no .
O2 C36 3.450(6) no .
O3 C7 3.459(7) no .
O3 C9 3.164(6) no .
O3 C18 3.504(5) no .
O3 C28 3.338(6) no .
O3 C33 3.316(6) no .
O4 C17 3.368(6) no .
O4 C18 2.986(6) no .
O4 C32 3.570(7) no .
O4 C34 3.112(7) no .
O4 C37 3.359(6) no .
O5 C26 3.517(6) no .
O5 C36 3.394(6) no .
O5 C38 3.471(5) no .
O6 C10 3.409(6) no .
O6 C16 3.545(8) no .
O6 C25 3.392(7) no .
O6 C28 3.545(6) no .
O6 C37 3.404(6) no .
C2 C5 3.379(7) no .
C2 C6 3.477(7) no .
C2 C8 3.120(6) no .
C2 C15 3.321(8) no .
C3 C5 3.412(7) no .
C3 C13 3.077(6) no .
C3 C15 3.357(8) no .
C6 C8 3.594(6) no .
C6 C9 3.502(8) no .
C7 C9 3.540(6) no .
C7 C19 3.448(7) no .
C11 C18 3.501(8) no .
C12 C14 3.491(8) no .
C12 C17 3.596(8) no .
C13 C14 3.593(7) no .
C16 C17 3.550(7) no .
C17 C36 2.878(7) no .
C17 C37 3.034(7) no .
C17 C38 3.221(6) no .
C18 C36 2.914(7) no .
C19 C36 3.439(5) no .
C19 C38 3.089(6) no .
C21 C24 3.124(6) no .
C21 C27 3.444(6) no .
C21 C29 3.403(6) no .
C21 C30 3.308(6) no .
C22 C29 3.408(6) no .
C22 C30 3.406(6) no .
C22 C31 3.494(5) no .
C22 C35 3.097(6) no .
C25 C28 3.349(6) no .
C26 C37 3.402(7) no .
C28 C38 3.567(6) no .
C31 C34 3.484(8) no .
C32 C34 3.576(7) no .
C32 C36 3.507(8) no .
C33 C36 3.509(6) no .
C34 C36 3.597(7) no .
O1 C34 3.434(5) no 3_656
O2 C14 3.597(6) no 2_646
O2 C16 3.430(7) no 2_646
O4 O4 3.275(4) no 3_656
O5 C5 3.164(8) no 2_656
O5 C15 3.498(8) no 4_554
C5 O5 3.164(8) no 2_646
C14 O2 3.597(6) no 2_656
C15 O5 3.498(8) no 4_555
C16 O2 3.430(7) no 2_656
C34 O1 3.434(5) no 3_656
Fe1 H7A 3.4315 no .
Fe1 H10A 3.5287 no .
Fe1 H11C 3.2892 no .
Fe2 H26A 3.4463 no .
Fe2 H32B 3.5053 no .
Fe2 H33A 3.3601 no .
P1 H2A 3.5445 no .
P1 H2B 3.1100 no .
P1 H3A 3.5481 no .
P1 H3B 3.0783 no .
P1 H7A 3.5645 no .
P1 H10A 3.1589 no .
P1 H10C 3.4446 no .
P1 H11B 3.4451 no .
P1 H11C 3.3959 no .
P1 H16B 3.2349 no .
P2 H21A 3.1463 no .
P2 H21B 3.5405 no .
P2 H22A 3.0231 no .
P2 H22B 3.5492 no .
P2 H26A 3.5970 no .
P2 H26B 3.1700 no .
P2 H28B 3.5170 no .
P2 H29C 3.3884 no .
P2 H32B 3.5044 no .
P2 H33A 3.2441 no .
P2 H33B 3.4644 no .
Si1 H2A 2.7007 no .
Si1 H3B 3.3091 no .
Si1 H9C 3.0942 no .
Si2 H2A 3.2148 no .
Si2 H2B 2.7370 no .
Si2 H6C 3.0489 no .
Si2 H15B 3.5576 no .
Si3 H3A 3.1342 no .
Si3 H3B 2.7183 no .
Si3 H14B 3.1240 no .
Si4 H2B 3.2617 no .
Si4 H3A 2.7881 no .
Si4 H12C 3.1101 no .
Si5 H21A 2.7879 no .
Si5 H21B 3.2827 no .
Si5 H27C 3.1803 no .
Si5 H28C 3.4557 no .
Si5 H30A 3.5083 no .
Si6 H21B 2.6928 no .
Si6 H22A 3.3214 no .
Si6 H25C 3.0477 no .
Si7 H21A 3.1836 no .
Si7 H22B 2.7474 no .
Si7 H34C 3.1018 no .
Si8 H22A 2.7757 no .
Si8 H22B 3.1637 no .
Si8 H31C 3.0904 no .
O1 H11C 3.2223 no .
O1 H12B 2.1993 no .
O1 H16A 2.8616 no .
O1 H16B 3.5664 no .
O2 H7A 2.7583 no .
O2 H11B 3.5256 no .
O2 H11C 2.8615 no .
O2 H33A 3.3572 no .
O3 H7A 3.3304 no .
O3 H7C 2.7593 no .
O3 H9B 2.2305 no .
O3 H10A 3.2254 no .
O3 H28B 2.4187 no .
O3 H29C 3.0674 no .
O3 H33A 2.8162 no .
O3 H33B 2.9264 no .
O4 H32B 3.5180 no .
O4 H32C 2.8116 no .
O4 H33A 2.9833 no .
O4 H34A 2.1946 no .
O5 H26A 2.9625 no .
O5 H26B 3.1707 no .
O5 H32B 2.7568 no .
O6 H10A 2.6225 no .
O6 H10C 3.4303 no .
O6 H16B 2.5993 no .
O6 H25A 2.4623 no .
O6 H26A 3.1596 no .
O6 H28B 3.1918 no .
O6 H28C 3.0077 no .
C1 H3A 3.3655 no .
C1 H3B 2.8564 no .
C1 H5B 3.3929 no .
C1 H5C 3.2701 no .
C1 H6B 3.2173 no .
C1 H6C 3.2230 no .
C1 H7A 3.4336 no .
C1 H7C 3.3404 no .
C1 H8A 3.2532 no .
C1 H8C 3.2360 no .
C1 H9B 3.4401 no .
C1 H9C 3.3522 no .
C1 H10A 3.3115 no .
C1 H10C 3.2933 no .
C2 H5C 3.0074 no .
C2 H6B 3.1478 no .
C2 H8A 2.8558 no .
C2 H8C 3.1634 no .
C2 H15B 3.1932 no .
C2 H15C 2.9287 no .
C3 H5B 3.4067 no .
C3 H5C 2.9258 no .
C3 H11B 3.4895 no .
C3 H13B 3.0909 no .
C3 H13C 2.8434 no .
C3 H14A 3.3462 no .
C3 H15B 3.5937 no .
C3 H15C 3.0134 no .
C4 H2A 3.3575 no .
C4 H2B 2.8498 no .
C4 H11B 3.2108 no .
C4 H11C 3.4026 no .
C4 H12B 3.4508 no .
C4 H12C 3.3442 no .
C4 H13B 3.1650 no .
C4 H13C 3.2671 no .
C4 H14A 3.2601 no .
C4 H14B 3.2946 no .
C4 H15B 3.3653 no .
C4 H15C 3.2830 no .
C4 H16A 3.2802 no .
C4 H16B 3.3146 no .
C5 H2A 3.1042 no .
C5 H3B 2.6924 no .
C5 H6A 3.0814 no .
C5 H6B 3.0925 no .
C5 H7A 3.1102 no .
C5 H7B 3.1095 no .
C5 H11B 2.9908 no .
C6 H2A 2.8992 no .
C6 H5A 3.0433 no .
C6 H5C 3.1193 no .
C6 H7B 3.1544 no .
C6 H7C 3.2852 no .
C6 H8C 2.8904 no .
C6 H9C 2.7711 no .
C7 H5A 3.1113 no .
C7 H5B 3.1091 no .
C7 H6A 3.1754 no .
C7 H6C 3.2744 no .
C7 H9B 3.2622 no .
C7 H9C 3.1436 no .
C8 H2A 3.1115 no .
C8 H2B 2.6999 no .
C8 H6B 3.4089 no .
C8 H6C 3.0899 no .
C8 H9A 3.0636 no .
C8 H9C 3.1704 no .
C8 H10B 3.1250 no .
C8 H10C 3.1312 no .
C9 H6C 2.7650 no .
C9 H7C 2.8118 no .
C9 H8B 3.0691 no .
C9 H8C 3.1630 no .
C9 H10A 3.2190 no .
C9 H10B 3.1060 no .
C10 H2B 3.4747 no .
C10 H8A 3.1315 no .
C10 H8B 3.1306 no .
C10 H9A 3.1630 no .
C10 H9B 3.1660 no .
C10 H15B 2.8896 no .
C10 H28B 3.2056 no .
C10 H28C 3.5194 no .
C11 H3B 3.3141 no .
C11 H5B 3.0312 no .
C11 H12A 3.1765 no .
C11 H12B 3.1783 no .
C11 H13A 3.1894 no .
C11 H13C 3.0982 no .
C12 H11A 3.1992 no .
C12 H11C 3.1493 no .
C12 H13A 3.0482 no .
C12 H13B 3.2199 no .
C12 H14B 2.7441 no .
C12 H16A 2.9504 no .
C13 H3A 2.9446 no .
C13 H3B 2.7615 no .
C13 H11A 3.0574 no .
C13 H11B 3.2213 no .
C13 H12A 3.0779 no .
C13 H12C 3.1792 no .
C13 H14A 3.3077 no .
C13 H14B 3.2017 no .
C14 H3A 3.1273 no .
C14 H12C 2.7440 no .
C14 H13B 2.8761 no .
C14 H15A 2.9763 no .
C14 H15C 3.0434 no .
C14 H16A 3.2706 no .
C14 H16C 3.1644 no .
C15 H2B 2.5815 no .
C15 H3A 3.1162 no .
C15 H10C 2.9335 no .
C15 H14A 3.0210 no .
C15 H14C 2.9910 no .
C15 H16B 3.1915 no .
C15 H16C 3.1509 no .
C16 H12B 3.4083 no .
C16 H12C 3.2578 no .
C16 H14B 3.2424 no .
C16 H14C 3.1937 no .
C16 H15A 3.1816 no .
C16 H15B 3.1698 no .
C17 H11C 2.9358 no .
C17 H12B 2.8058 no .
C17 H16A 3.0397 no .
C17 H16B 3.2537 no .
C18 H7A 2.7056 no .
C18 H11B 3.4890 no .
C18 H11C 2.6968 no .
C18 H33A 3.1607 no .
C19 H7A 3.0880 no .
C19 H7C 3.0274 no .
C19 H9B 2.8954 no .
C19 H10A 2.9875 no .
C19 H28B 2.8747 no .
C19 H33A 2.8538 no .
C19 H33B 3.5239 no .
C20 H22A 2.8611 no .
C20 H22B 3.3812 no .
C20 H24B 3.2431 no .
C20 H24C 3.1923 no .
C20 H25A 3.4956 no .
C20 H25C 3.3243 no .
C20 H26A 3.5812 no .
C20 H26B 3.1946 no .
C20 H27A 3.2463 no .
C20 H27C 3.2420 no .
C20 H28B 3.3744 no .
C20 H28C 3.3173 no .
C20 H29B 3.2832 no .
C20 H29C 3.2961 no .
C21 H24B 2.8819 no .
C21 H24C 3.1143 no .
C21 H27A 3.1199 no .
C21 H29B 3.0779 no .
C21 H30A 3.2668 no .
C21 H30C 2.8613 no .
C22 H29B 2.9529 no .
C22 H29C 3.3622 no .
C22 H30C 3.0629 no .
C22 H31A 3.1589 no .
C22 H35B 2.8444 no .
C22 H35C 3.1163 no .
C23 H21A 2.8435 no .
C23 H21B 3.3600 no .
C23 H30A 3.4134 no .
C23 H30C 3.3162 no .
C23 H31A 3.2028 no .
C23 H31C 3.2369 no .
C23 H32B 3.4104 no .
C23 H32C 3.3061 no .
C23 H33A 3.3680 no .
C23 H33B 3.3290 no .
C23 H34A 3.4652 no .
C23 H34C 3.3540 no .
C23 H35B 3.2539 no .
C23 H35C 3.2254 no .
C24 H21A 2.6812 no .
C24 H21B 3.1628 no .
C24 H25B 3.0567 no .
C24 H25C 3.2401 no .
C24 H26B 3.3859 no .
C24 H26C 2.9821 no .
C24 H27C 3.1773 no .
C25 H24A 3.0831 no .
C25 H24C 3.2097 no .
C25 H26A 2.9515 no .
C25 H26C 3.2659 no .
C25 H27C 2.9830 no .
C25 H28C 2.5659 no .
C26 H24A 3.1615 no .
C26 H24B 3.1661 no .
C26 H25A 3.0558 no .
C26 H25B 3.1415 no .
C26 H30A 2.9286 no .
C27 H21B 2.8432 no .
C27 H24C 3.0140 no .
C27 H25C 2.9347 no .
C27 H28A 3.1392 no .
C27 H28C 3.2378 no .
C27 H29A 3.1250 no .
C27 H29B 3.1164 no .
C28 H10A 3.0925 no .
C28 H10B 3.3199 no .
C28 H25A 3.1515 no .
C28 H25C 2.8769 no .
C28 H27B 3.1474 no .
C28 H27C 3.2372 no .
C28 H29A 3.0986 no .
C28 H29C 3.1794 no .
C29 H21B 3.1786 no .
C29 H22A 2.6913 no .
C29 H27A 3.1233 no .
C29 H27B 3.1233 no .
C29 H28A 3.1341 no .
C29 H28B 3.1397 no .
C29 H33B 3.2129 no .
C30 H21A 2.5485 no .
C30 H22B 3.2045 no .
C30 H24B 3.4825 no .
C30 H26B 3.0450 no .
C30 H31A 3.0628 no .
C30 H31B 3.0086 no .
C30 H32A 3.1318 no .
C30 H32B 3.1366 no .
C31 H22B 2.9271 no .
C31 H30B 3.0079 no .
C31 H30C 3.0571 no .
C31 H32A 3.1911 no .
C31 H32C 3.3340 no .
C31 H34C 2.7385 no .
C31 H35C 2.9868 no .
C32 H30A 3.1359 no .
C32 H30B 3.1296 no .
C32 H31B 3.2330 no .
C32 H31C 3.2902 no .
C32 H34A 3.2780 no .
C32 H34C 3.2088 no .
C33 H22A 3.5172 no .
C33 H29C 3.1715 no .
C33 H34A 3.1579 no .
C33 H34B 3.1534 no .
C33 H35A 3.1240 no .
C33 H35B 3.1267 no .
C34 H31C 2.7375 no .
C34 H32C 2.8571 no .
C34 H33A 3.2050 no .
C34 H33C 3.1014 no .
C34 H35A 3.0954 no .
C34 H35C 3.1957 no .
C35 H22A 2.7435 no .
C35 H22B 3.0031 no .
C35 H31A 3.4464 no .
C35 H31C 3.2149 no .
C35 H33B 3.1262 no .
C35 H33C 3.1131 no .
C35 H34B 3.0855 no .
C35 H34C 3.2027 no .
C36 H32B 3.2294 no .
C36 H32C 3.0081 no .
C36 H33A 2.7207 no .
C36 H34A 2.8409 no .
C37 H26A 2.8346 no .
C37 H26B 3.0884 no .
C37 H32B 2.7581 no .
C38 H10A 3.0203 no .
C38 H16B 3.1013 no .
C38 H25A 3.0042 no .
C38 H26A 2.9933 no .
C38 H28B 3.0444 no .
C38 H28C 3.2915 no .
H2A H3A 2.4690 no .
H2A H3B 2.2857 no .
H2A H5C 2.5926 no .
H2A H6B 2.3654 no .
H2A H6C 3.3320 no .
H2A H8A 2.9267 no .
H2A H8C 2.8536 no .
H2A H15C 3.5377 no .
H2B H3A 2.2857 no .
H2B H3B 2.8553 no .
H2B H8A 2.1826 no .
H2B H8B 3.5959 no .
H2B H8C 2.9639 no .
H2B H10C 3.0800 no .
H2B H15A 3.5015 no .
H2B H15B 2.4009 no .
H2B H15C 2.1460 no .
H3A H5C 3.5409 no .
H3A H13B 2.6658 no .
H3A H13C 2.7727 no .
H3A H14A 2.6154 no .
H3A H14B 3.5758 no .
H3A H15B 3.5852 no .
H3A H15C 2.5934 no .
H3B H5A 3.5991 no .
H3B H5B 2.6362 no .
H3B H5C 2.1449 no .
H3B H11B 2.8566 no .
H3B H13B 3.0278 no .
H3B H13C 2.2730 no .
H5A H6A 2.8521 no .
H5A H6B 3.2641 no .
H5A H7A 3.3438 no .
H5A H7B 2.9345 no .
H5B H7A 2.9330 no .
H5B H7B 3.3399 no .
H5B H11A 3.5950 no .
H5B H11B 2.0674 no .
H5B H11C 3.4427 no .
H5C H6A 3.3538 no .
H5C H6B 2.9430 no .
H5C H11B 3.2427 no .
H6A H7B 2.9533 no .
H6A H7C 3.4853 no .
H6A H9C 3.2921 no .
H6B H8C 2.6064 no .
H6B H9C 3.4681 no .
H6C H7B 3.4413 no .
H6C H7C 3.1947 no .
H6C H8C 2.4195 no .
H6C H9A 3.3297 no .
H6C H9B 3.4328 no .
H6C H9C 1.9801 no .
H7B H9C 3.5731 no .
H7C H9B 2.4065 no .
H7C H9C 2.4973 no .
H8A H10B 3.3585 no .
H8A H10C 2.9606 no .
H8A H15B 3.1198 no .
H8A H15C 3.3441 no .
H8B H9A 2.8347 no .
H8B H9C 3.3545 no .
H8B H10B 2.9532 no .
H8B H10C 3.3659 no .
H8C H9A 3.3364 no .
H8C H9C 3.0447 no .
H9A H10A 3.4761 no .
H9A H10B 2.9414 no .
H9A H28A 3.4972 no .
H9B H10A 3.0628 no .
H9B H10B 3.3215 no .
H9B H28A 3.4867 no .
H9B H28B 3.0561 no .
H10A H15B 3.3624 no .
H10A H16B 3.4463 no .
H10A H28A 3.3334 no .
H10A H28B 2.5068 no .
H10A H28C 2.9811 no .
H10B H15B 3.5082 no .
H10B H28A 3.1343 no .
H10B H28B 3.1172 no .
H10B H28C 3.1466 no .
H10C H15A 3.4448 no .
H10C H15B 1.9670 no .
H10C H15C 3.4347 no .
H10C H16B 3.3027 no .
H11A H12A 3.0415 no .
H11A H12B 3.4503 no .
H11A H13A 2.9437 no .
H11A H13C 3.1911 no .
H11B H13A 3.5479 no .
H11B H13C 3.0193 no .
H11C H12A 3.3774 no .
H11C H12B 2.9911 no .
H12A H13A 2.8159 no .
H12A H13B 3.4093 no .
H12A H14B 3.3049 no .
H12B H14B 3.3948 no .
H12B H16A 2.5659 no .
H12C H13A 3.3100 no .
H12C H13B 3.1016 no .
H12C H14A 3.3706 no .
H12C H14B 1.9220 no .
H12C H14C 3.3325 no .
H12C H16A 2.6315 no .
H13B H14A 2.4587 no .
H13B H14B 2.5695 no .
H14A H15A 3.2023 no .
H14A H15C 2.8546 no .
H14B H16A 3.1557 no .
H14B H16C 3.4231 no .
H14C H15A 2.7535 no .
H14C H15C 3.2534 no .
H14C H16A 3.5051 no .
H14C H16C 2.9928 no .
H15A H16B 3.4490 no .
H15A H16C 2.9992 no .
H15B H16B 3.0293 no .
H15B H16C 3.3751 no .
H21A H22A 2.8682 no .
H21A H22B 2.3040 no .
H21A H24A 3.5964 no .
H21A H24B 2.1793 no .
H21A H24C 2.8800 no .
H21A H26B 3.3086 no .
H21A H30A 2.4824 no .
H21A H30B 3.4625 no .
H21A H30C 2.0330 no .
H21B H22A 2.3042 no .
H21B H22B 2.4788 no .
H21B H24B 3.0181 no .
H21B H24C 2.8488 no .
H21B H27A 2.3124 no .
H21B H27C 3.2403 no .
H21B H29B 2.7096 no .
H21B H30C 3.4735 no .
H22A H29A 3.5991 no .
H22A H29B 2.1531 no .
H22A H29C 2.6201 no .
H22A H33B 3.1197 no .
H22A H35B 2.2300 no .
H22A H35C 2.9960 no .
H22B H29B 3.5861 no .
H22B H30C 2.7127 no .
H22B H31A 2.3813 no .
H22B H31C 3.3527 no .
H22B H35B 2.8373 no .
H22B H35C 2.7211 no .
H24A H25B 2.8195 no .
H24A H25C 3.4196 no .
H24A H26C 2.8372 no .
H24B H26B 3.2610 no .
H24B H26C 3.1162 no .
H24B H30A 2.9799 no .
H24B H30C 3.0698 no .
H24C H25B 3.3396 no .
H24C H25C 3.1444 no .
H24C H27A 2.8287 no .
H24C H27C 2.4759 no .
H25A H26A 2.7305 no .
H25A H26C 3.4885 no .
H25A H28B 3.5020 no .
H25A H28C 2.2849 no .
H25B H26A 3.1680 no .
H25B H26C 3.1478 no .
H25B H27C 3.4882 no .
H25B H28C 3.4439 no .
H25C H27B 3.4274 no .
H25C H27C 2.2212 no .
H25C H28A 3.3713 no .
H25C H28C 2.1412 no .
H26B H30A 2.1235 no .
H26B H30C 3.5662 no .
H26B H32B 3.0402 no .
H26C H30A 3.1885 no .
H27A H29A 3.3574 no .
H27A H29B 2.9403 no .
H27B H28A 2.9348 no .
H27B H28C 3.4345 no .
H27B H29A 2.9491 no .
H27B H29B 3.3455 no .
H27C H28A 3.4225 no .
H27C H28C 3.1326 no .
H28A H29A 2.9238 no .
H28A H29C 3.4243 no .
H28B H29A 3.3185 no .
H28B H29C 3.0144 no .
H29B H33B 3.4633 no .
H29B H35B 3.4594 no .
H29C H33A 3.4994 no .
H29C H33B 2.2700 no .
H30A H32A 3.3664 no .
H30A H32B 2.9663 no .
H30B H31A 3.2585 no .
H30B H31B 2.7809 no .
H30B H32A 2.9547 no .
H30B H32B 3.3643 no .
H30C H31A 2.8888 no .
H30C H31B 3.2512 no .
H31A H34C 3.4024 no .
H31A H35C 2.6447 no .
H31B H32A 3.0194 no .
H31B H32C 3.5683 no .
H31B H34C 3.2905 no .
H31C H32A 3.4461 no .
H31C H32C 3.2297 no .
H31C H34A 3.3851 no .
H31C H34B 3.3104 no .
H31C H34C 1.9264 no .
H31C H35C 2.5735 no .
H32C H34A 2.4153 no .
H32C H34C 2.5945 no .
H33A H34A 3.0464 no .
H33A H34B 3.4581 no .
H33B H35A 3.3597 no .
H33B H35B 2.9542 no .
H33C H34A 3.3189 no .
H33C H34B 2.9331 no .
H33C H35A 2.9376 no .
H33C H35B 3.3453 no .
H34B H35A 2.8596 no .
H34B H35C 3.3631 no .
H34C H35A 3.3863 no .
H34C H35C 3.0871 no .
Si2 H9A 3.5897 no 3_757
O1 H5A 2.9442 no 2_656
O1 H32C 3.5637 no 3_656
O1 H34A 3.2294 no 3_656
O1 H34B 3.5055 no 3_656
O1 H34C 3.0179 no 3_656
O2 H14C 2.8432 no 2_646
O2 H16C 2.5949 no 2_646
O2 H32A 3.1784 no 3_656
O3 H24A 3.1210 no 2_746
O3 H24C 3.3732 no 2_746
O4 H32C 3.4811 no 3_656
O5 H5A 2.8537 no 2_656
O5 H5B 3.3449 no 2_656
O5 H5C 2.7965 no 2_656
O5 H15A 2.7682 no 4_554
O5 H15C 3.3569 no 4_554
O6 H30B 3.4576 no 4_555
C2 H3A 3.2355 no 3_657
C2 H13B 3.4464 no 3_657
C2 H14A 3.3830 no 3_657
C3 H3A 3.0135 no 3_657
C5 H34B 3.5471 no 4_545
C6 H27B 3.5814 no 3_757
C6 H34B 2.9443 no 4_545
C6 H35A 3.2792 no 4_545
C7 H24C 3.5321 no 2_746
C8 H9A 3.5503 no 3_757
C8 H13B 3.4851 no 3_657
C8 H26C 3.1556 no 4_555
C8 H28A 3.0041 no 3_757
C8 H29A 3.0646 no 3_757
C9 H8B 3.4634 no 3_757
C9 H9A 2.9481 no 3_757
C9 H10B 3.5588 no 3_757
C9 H24A 3.5130 no 2_746
C9 H24B 3.4870 no 2_746
C10 H9A 3.5908 no 3_757
C10 H30A 3.5325 no 4_555
C10 H30B 3.4234 no 4_555
C11 H16C 3.3982 no 2_646
C11 H31B 3.1780 no 3_656
C11 H32A 3.1779 no 3_656
C12 H7B 3.4468 no 2_656
C12 H27A 3.4167 no 1_455
C12 H31B 3.4442 no 3_656
C12 H31C 3.2005 no 3_656
C12 H34C 3.5222 no 3_656
C13 H8A 3.2754 no 3_657
C13 H26C 3.4610 no 2_646
C13 H29A 3.4577 no 1_455
C14 H2A 3.4311 no 3_657
C14 H6B 3.3387 no 3_657
C15 H26B 3.3562 no 4_555
C15 H32B 3.4685 no 4_555
C18 H16C 3.5017 no 2_646
C21 H35C 3.4645 no 3_756
C22 H31A 3.1200 no 3_756
C22 H35C 3.2053 no 3_756
C24 H7C 3.3811 no 2_756
C24 H8B 3.5701 no 4_554
C24 H9B 3.2897 no 2_756
C25 H29C 3.4765 no 2_756
C25 H33B 3.4368 no 2_756
C26 H8A 3.3364 no 4_554
C26 H13C 3.4429 no 2_656
C26 H15B 3.5920 no 4_554
C27 H14B 3.4624 no 1_655
C27 H33C 3.4447 no 2_756
C28 H8B 3.4241 no 3_757
C28 H8C 3.4441 no 3_757
C29 H8B 3.5657 no 3_757
C29 H13A 3.1879 no 1_655
C29 H24A 3.3392 no 2_746
C29 H25B 2.8887 no 2_746
C30 H10B 3.5703 no 4_554
C30 H10C 3.3069 no 4_554
C31 H11A 3.2470 no 3_656
C31 H12A 2.9869 no 3_656
C31 H22A 3.5306 no 3_756
C31 H22B 3.5309 no 3_756
C31 H35B 3.4501 no 3_756
C32 H11C 3.3969 no 3_656
C32 H15A 3.2568 no 4_554
C33 H25C 3.5722 no 2_746
C33 H27C 3.3769 no 2_746
C34 H5A 3.5161 no 4_544
C34 H6A 2.9491 no 4_544
C35 H6A 3.3583 no 4_544
C35 H22B 3.1875 no 3_756
C35 H30C 3.3412 no 3_756
C35 H31A 3.2800 no 3_756
C37 H5A 3.5509 no 2_656
C37 H15A 3.5764 no 4_554
H2A C14 3.4311 no 3_657
H2A H3A 2.9283 no 3_657
H2A H13B 2.8644 no 3_657
H2A H14A 2.4550 no 3_657
H2B H3A 3.2141 no 3_657
H2B H13B 3.1140 no 3_657
H2B H13C 3.2366 no 3_657
H3A C2 3.2355 no 3_657
H3A C3 3.0135 no 3_657
H3A H2A 2.9283 no 3_657
H3A H2B 3.2141 no 3_657
H3A H3A 2.3027 no 3_657
H3A H3B 3.2212 no 3_657
H3A H15C 3.4168 no 3_657
H3B H3A 3.2212 no 3_657
H3B H15C 3.2112 no 3_657
H5A O1 2.9442 no 2_646
H5A O5 2.8537 no 2_646
H5A C34 3.5161 no 4_545
H5A C37 3.5509 no 2_646
H5A H12B 3.5876 no 2_646
H5A H16A 3.3482 no 2_646
H5A H34B 2.7846 no 4_545
H5B O5 3.3449 no 2_646
H5B H16A 3.1280 no 2_646
H5B H16C 3.4543 no 2_646
H5C O5 2.7965 no 2_646
H5C H14A 3.1376 no 3_657
H5C H15C 3.3618 no 3_657
H6A C34 2.9491 no 4_545
H6A C35 3.3583 no 4_545
H6A H33C 3.1634 no 4_545
H6A H34A 3.5792 no 4_545
H6A H34B 2.0309 no 4_545
H6A H34C 3.4073 no 4_545
H6A H35A 2.5704 no 4_545
H6B C14 3.3387 no 3_657
H6B H14A 2.7159 no 3_657
H6B H14B 3.4829 no 3_657
H6B H14C 3.3204 no 3_657
H6B H27B 2.9432 no 3_757
H6B H33C 3.5262 no 4_545
H6B H34B 3.2389 no 4_545
H6C H27B 3.4127 no 3_757
H6C H28A 3.2312 no 3_757
H6C H35A 3.1276 no 4_545
H7A H12C 3.5610 no 2_646
H7A H16A 3.5167 no 2_646
H7B C12 3.4468 no 2_646
H7B H12A 3.4955 no 2_646
H7B H12B 3.2706 no 2_646
H7B H12C 3.0207 no 2_646
H7B H24C 3.5194 no 2_746
H7B H34B 3.5706 no 4_545
H7C C24 3.3811 no 2_746
H7C H24A 3.5184 no 2_746
H7C H24B 3.3473 no 2_746
H7C H24C 2.7717 no 2_746
H8A C13 3.2754 no 3_657
H8A C26 3.3364 no 4_555
H8A H13A 3.2364 no 3_657
H8A H13B 2.9300 no 3_657
H8A H13C 3.1133 no 3_657
H8A H26C 2.3802 no 4_555
H8A H29A 3.0355 no 3_757
H8B C9 3.4634 no 3_757
H8B C24 3.5701 no 4_555
H8B C28 3.4241 no 3_757
H8B C29 3.5657 no 3_757
H8B H9A 2.7988 no 3_757
H8B H9B 3.2633 no 3_757
H8B H24A 2.8301 no 4_555
H8B H24B 3.4897 no 4_555
H8B H26C 3.0977 no 4_555
H8B H28A 2.5922 no 3_757
H8B H28B 3.5989 no 3_757
H8B H29A 2.7343 no 3_757
H8C C28 3.4441 no 3_757
H8C H13B 3.1284 no 3_657
H8C H27B 2.7683 no 3_757
H8C H28A 2.5650 no 3_757
H8C H29A 2.9079 no 3_757
H9A Si2 3.5897 no 3_757
H9A C8 3.5503 no 3_757
H9A C9 2.9481 no 3_757
H9A C10 3.5908 no 3_757
H9A H8B 2.7988 no 3_757
H9A H9A 2.0263 no 3_757
H9A H9B 3.4588 no 3_757
H9A H9C 3.5401 no 3_757
H9A H10B 2.8487 no 3_757
H9A H24A 3.5896 no 2_746
H9A H24B 3.5951 no 2_746
H9A H28A 3.3560 no 3_757
H9B C24 3.2897 no 2_746
H9B H8B 3.2633 no 3_757
H9B H9A 3.4588 no 3_757
H9B H24A 2.8443 no 2_746
H9B H24B 3.1680 no 2_746
H9B H24C 3.3227 no 2_746
H9C H9A 3.5401 no 3_757
H9C H10B 3.4172 no 3_757
H9C H24A 3.5984 no 2_746
H9C H24B 3.1451 no 2_746
H9C H28A 3.4074 no 3_757
H10A H30B 3.5824 no 4_555
H10B C9 3.5588 no 3_757
H10B C30 3.5703 no 4_555
H10B H9A 2.8487 no 3_757
H10B H9C 3.4172 no 3_757
H10B H24B 3.5306 no 4_555
H10B H30A 3.2927 no 4_555
H10B H30B 3.2774 no 4_555
H10B H30C 3.5591 no 4_555
H10C C30 3.3069 no 4_555
H10C H30A 2.8809 no 4_555
H10C H30B 2.8887 no 4_555
H11A C31 3.2470 no 3_656
H11A H16C 3.4168 no 2_646
H11A H31B 2.3720 no 3_656
H11A H31C 3.4854 no 3_656
H11A H32A 2.8962 no 3_656
H11B H16C 3.0251 no 2_646
H11C C32 3.3969 no 3_656
H11C H16C 3.1971 no 2_646
H11C H31B 3.3426 no 3_656
H11C H32A 2.6041 no 3_656
H11C H32C 3.4011 no 3_656
H12A C31 2.9869 no 3_656
H12A H7B 3.4955 no 2_656
H12A H21B 3.5535 no 1_455
H12A H27A 3.0321 no 1_455
H12A H29B 3.4409 no 1_455
H12A H31A 3.4590 no 3_656
H12A H31B 2.6924 no 3_656
H12A H31C 2.4527 no 3_656
H12A H34C 3.2280 no 3_656
H12B H5A 3.5876 no 2_656
H12B H7B 3.2706 no 2_656
H12B H31C 3.1227 no 3_656
H12B H34C 2.9089 no 3_656
H12C H7A 3.5610 no 2_656
H12C H7B 3.0207 no 2_656
H12C H27A 2.9084 no 1_455
H12C H27B 3.5941 no 1_455
H13A C29 3.1879 no 1_455
H13A H8A 3.2364 no 3_657
H13A H25B 3.5803 no 2_646
H13A H26A 3.4669 no 2_646
H13A H26C 3.1632 no 2_646
H13A H27B 3.5078 no 1_455
H13A H29A 2.6475 no 1_455
H13A H29B 2.8545 no 1_455
H13B C2 3.4464 no 3_657
H13B C8 3.4851 no 3_657
H13B H2A 2.8644 no 3_657
H13B H2B 3.1140 no 3_657
H13B H8A 2.9300 no 3_657
H13B H8C 3.1284 no 3_657
H13B H27B 3.1618 no 1_455
H13B H29A 3.4781 no 1_455
H13C C26 3.4429 no 2_646
H13C H2B 3.2366 no 3_657
H13C H8A 3.1133 no 3_657
H13C H15C 3.0823 no 3_657
H13C H26A 3.0425 no 2_646
H13C H26C 2.9504 no 2_646
H14A C2 3.3830 no 3_657
H14A H2A 2.4550 no 3_657
H14A H5C 3.1376 no 3_657
H14A H6B 2.7159 no 3_657
H14A H27B 3.5616 no 1_455
H14B C27 3.4624 no 1_455
H14B H6B 3.4829 no 3_657
H14B H27A 3.1424 no 1_455
H14B H27B 2.9700 no 1_455
H14C O2 2.8432 no 2_656
H14C H6B 3.3204 no 3_657
H15A O5 2.7682 no 4_555
H15A C32 3.2568 no 4_555
H15A C37 3.5764 no 4_555
H15A H26B 3.0558 no 4_555
H15A H30A 3.4685 no 4_555
H15A H32A 3.1045 no 4_555
H15A H32B 2.5586 no 4_555
H15B C26 3.5920 no 4_555
H15B H26B 3.0518 no 4_555
H15B H26C 3.2797 no 4_555
H15B H30A 3.1058 no 4_555
H15B H30B 3.4551 no 4_555
H15C O5 3.3569 no 4_555
H15C H3A 3.4168 no 3_657
H15C H3B 3.2112 no 3_657
H15C H5C 3.3618 no 3_657
H15C H13C 3.0823 no 3_657
H15C H26B 3.4138 no 4_555
H15C H26C 3.4025 no 4_555
H16A H5A 3.3482 no 2_656
H16A H5B 3.1280 no 2_656
H16A H7A 3.5167 no 2_656
H16C O2 2.5949 no 2_656
H16C C11 3.3982 no 2_656
H16C C18 3.5017 no 2_656
H16C H5B 3.4543 no 2_656
H16C H11A 3.4168 no 2_656
H16C H11B 3.0251 no 2_656
H16C H11C 3.1971 no 2_656
H16C H32A 2.9581 no 4_555
H21A H35C 3.2711 no 3_756
H21B H12A 3.5535 no 1_655
H21B H35C 3.3129 no 3_756
H22A C31 3.5306 no 3_756
H22A H31A 2.7023 no 3_756
H22A H35C 3.5836 no 3_756
H22B C31 3.5309 no 3_756
H22B C35 3.1875 no 3_756
H22B H22B 3.0490 no 3_756
H22B H31A 2.6615 no 3_756
H22B H31C 3.5970 no 3_756
H22B H35B 3.2037 no 3_756
H22B H35C 2.3711 no 3_756
H24A O3 3.1210 no 2_756
H24A C9 3.5130 no 2_756
H24A C29 3.3392 no 2_756
H24A H7C 3.5184 no 2_756
H24A H8B 2.8301 no 4_554
H24A H9A 3.5896 no 2_756
H24A H9B 2.8443 no 2_756
H24A H9C 3.5984 no 2_756
H24A H29A 2.8931 no 2_756
H24A H29C 2.8796 no 2_756
H24A H33B 3.4601 no 2_756
H24B C9 3.4870 no 2_756
H24B H7C 3.3473 no 2_756
H24B H8B 3.4897 no 4_554
H24B H9A 3.5951 no 2_756
H24B H9B 3.1680 no 2_756
H24B H9C 3.1451 no 2_756
H24B H10B 3.5306 no 4_554
H24C O3 3.3732 no 2_756
H24C C7 3.5321 no 2_756
H24C H7B 3.5194 no 2_756
H24C H7C 2.7717 no 2_756
H24C H9B 3.3227 no 2_756
H24C H33B 3.4354 no 2_756
H25B C29 2.8887 no 2_756
H25B H13A 3.5803 no 2_656
H25B H29A 2.8293 no 2_756
H25B H29B 2.7643 no 2_756
H25B H29C 2.5826 no 2_756
H25B H33B 2.9876 no 2_756
H25B H35B 3.2141 no 2_756
H25C C33 3.5722 no 2_756
H25C H33B 3.0263 no 2_756
H25C H33C 3.2651 no 2_756
H25C H35A 3.5120 no 2_756
H25C H35B 3.2734 no 2_756
H26A H13A 3.4669 no 2_656
H26A H13C 3.0425 no 2_656
H26B C15 3.3562 no 4_554
H26B H15A 3.0558 no 4_554
H26B H15B 3.0518 no 4_554
H26B H15C 3.4138 no 4_554
H26C C8 3.1556 no 4_554
H26C C13 3.4610 no 2_656
H26C H8A 2.3802 no 4_554
H26C H8B 3.0977 no 4_554
H26C H13A 3.1632 no 2_656
H26C H13C 2.9504 no 2_656
H26C H15B 3.2797 no 4_554
H26C H15C 3.4025 no 4_554
H26C H29A 3.2987 no 2_756
H27A C12 3.4167 no 1_655
H27A H12A 3.0321 no 1_655
H27A H12C 2.9084 no 1_655
H27A H14B 3.1424 no 1_655
H27B C6 3.5814 no 3_757
H27B H6B 2.9432 no 3_757
H27B H6C 3.4127 no 3_757
H27B H8C 2.7683 no 3_757
H27B H12C 3.5941 no 1_655
H27B H13A 3.5078 no 1_655
H27B H13B 3.1618 no 1_655
H27B H14A 3.5616 no 1_655
H27B H14B 2.9700 no 1_655
H27B H33C 3.4044 no 2_756
H27C C33 3.3769 no 2_756
H27C H33B 3.2221 no 2_756
H27C H33C 2.6754 no 2_756
H28A C8 3.0041 no 3_757
H28A H6C 3.2312 no 3_757
H28A H8B 2.5922 no 3_757
H28A H8C 2.5650 no 3_757
H28A H9A 3.3560 no 3_757
H28A H9C 3.4074 no 3_757
H28B H8B 3.5989 no 3_757
H29A C8 3.0646 no 3_757
H29A C13 3.4577 no 1_655
H29A H8A 3.0355 no 3_757
H29A H8B 2.7343 no 3_757
H29A H8C 2.9079 no 3_757
H29A H13A 2.6475 no 1_655
H29A H13B 3.4781 no 1_655
H29A H24A 2.8931 no 2_746
H29A H25B 2.8293 no 2_746
H29A H26C 3.2987 no 2_746
H29B H12A 3.4409 no 1_655
H29B H13A 2.8545 no 1_655
H29B H25B 2.7643 no 2_746
H29B H31A 3.4732 no 3_756
H29B H31B 3.5116 no 3_756
H29C C25 3.4765 no 2_746
H29C H24A 2.8796 no 2_746
H29C H25B 2.5826 no 2_746
H30A C10 3.5325 no 4_554
H30A H10B 3.2927 no 4_554
H30A H10C 2.8809 no 4_554
H30A H15A 3.4685 no 4_554
H30A H15B 3.1058 no 4_554
H30B O6 3.4576 no 4_554
H30B C10 3.4234 no 4_554
H30B H10A 3.5824 no 4_554
H30B H10B 3.2774 no 4_554
H30B H10C 2.8887 no 4_554
H30B H15B 3.4551 no 4_554
H30C C35 3.3412 no 3_756
H30C H10B 3.5591 no 4_554
H30C H35A 3.2481 no 3_756
H30C H35B 3.0708 no 3_756
H30C H35C 3.1427 no 3_756
H31A C22 3.1200 no 3_756
H31A C35 3.2800 no 3_756
H31A H12A 3.4590 no 3_656
H31A H22A 2.7023 no 3_756
H31A H22B 2.6615 no 3_756
H31A H29B 3.4732 no 3_756
H31A H35B 2.6037 no 3_756
H31A H35C 3.0805 no 3_756
H31B C11 3.1780 no 3_656
H31B C12 3.4442 no 3_656
H31B H11A 2.3720 no 3_656
H31B H11C 3.3426 no 3_656
H31B H12A 2.6924 no 3_656
H31B H29B 3.5116 no 3_756
H31B H35B 3.5550 no 3_756
H31C C12 3.2005 no 3_656
H31C H11A 3.4854 no 3_656
H31C H12A 2.4527 no 3_656
H31C H12B 3.1227 no 3_656
H31C H22B 3.5970 no 3_756
H32A O2 3.1784 no 3_656
H32A C11 3.1779 no 3_656
H32A H11A 2.8962 no 3_656
H32A H11C 2.6041 no 3_656
H32A H15A 3.1045 no 4_554
H32A H16C 2.9581 no 4_554
H32B C15 3.4685 no 4_554
H32B H15A 2.5586 no 4_554
H32C O1 3.5637 no 3_656
H32C O4 3.4811 no 3_656
H32C H11C 3.4011 no 3_656
H33B C25 3.4368 no 2_746
H33B H24A 3.4601 no 2_746
H33B H24C 3.4354 no 2_746
H33B H25B 2.9876 no 2_746
H33B H25C 3.0263 no 2_746
H33B H27C 3.2221 no 2_746
H33C C27 3.4447 no 2_746
H33C H6A 3.1634 no 4_544
H33C H6B 3.5262 no 4_544
H33C H25C 3.2651 no 2_746
H33C H27B 3.4044 no 2_746
H33C H27C 2.6754 no 2_746
H34A O1 3.2294 no 3_656
H34A H6A 3.5792 no 4_544
H34B O1 3.5055 no 3_656
H34B C5 3.5471 no 4_544
H34B C6 2.9443 no 4_544
H34B H5A 2.7846 no 4_544
H34B H6A 2.0309 no 4_544
H34B H6B 3.2389 no 4_544
H34B H7B 3.5706 no 4_544
H34C O1 3.0179 no 3_656
H34C C12 3.5222 no 3_656
H34C H6A 3.4073 no 4_544
H34C H12A 3.2280 no 3_656
H34C H12B 2.9089 no 3_656
H35A C6 3.2792 no 4_544
H35A H6A 2.5704 no 4_544
H35A H6C 3.1276 no 4_544
H35A H25C 3.5120 no 2_746
H35A H30C 3.2481 no 3_756
H35B C31 3.4501 no 3_756
H35B H22B 3.2037 no 3_756
H35B H25B 3.2141 no 2_746
H35B H25C 3.2734 no 2_746
H35B H30C 3.0708 no 3_756
H35B H31A 2.6037 no 3_756
H35B H31B 3.5550 no 3_756
H35C C21 3.4645 no 3_756
H35C C22 3.2053 no 3_756
H35C H21A 3.2711 no 3_756
H35C H21B 3.3129 no 3_756
H35C H22A 3.5836 no 3_756
H35C H22B 2.3711 no 3_756
H35C H30C 3.1427 no 3_756
H35C H31A 3.0805 no 3_756

loop_
_geom_torsion_atom_site_label_1
_geom_torsion_atom_site_label_2
_geom_torsion_atom_site_label_3
_geom_torsion_atom_site_label_4
_geom_torsion
_geom_torsion_publ_flag
Fe2 Fe1 P1 C1 -103.17(7) no
Fe2 Fe1 P1 C4 93.84(8) no
P1 Fe1 Fe2 P2 103.37(6) no
P1 Fe1 Fe2 C36 -164.20(6) no
P1 Fe1 Fe2 C37 -80.58(6) no
P1 Fe1 Fe2 C38 5.74(6) no
C17 Fe1 Fe2 P2 -167.71(14) no
C17 Fe1 Fe2 C36 -75.28(14) no
C17 Fe1 Fe2 C37 8.34(14) no
C17 Fe1 Fe2 C38 94.66(14) no
C18 Fe1 Fe2 P2 -76.90(14) no
C18 Fe1 Fe2 C36 15.54(14) no
C18 Fe1 Fe2 C37 99.15(14) no
C18 Fe1 Fe2 C38 -174.53(14) no
C19 Fe1 Fe2 P2 13.53(13) no
C19 Fe1 Fe2 C36 105.96(13) no
C19 Fe1 Fe2 C37 -170.42(13) no
C19 Fe1 Fe2 C38 -84.10(13) no
C17 Fe1 P1 C1 176.58(14) no
C17 Fe1 P1 C4 13.59(15) no
C18 Fe1 P1 C1 77.11(15) no
C18 Fe1 P1 C4 -85.88(15) no
C19 Fe1 P1 C1 -20.91(14) no
C19 Fe1 P1 C4 176.10(14) no
Fe1 Fe2 P2 C20 -98.96(7) no
Fe1 Fe2 P2 C23 97.01(7) no
C36 Fe2 P2 C20 178.02(15) no
C36 Fe2 P2 C23 13.99(16) no
C37 Fe2 P2 C20 84.93(18) no
C37 Fe2 P2 C23 -79.09(18) no
C38 Fe2 P2 C20 -12.14(15) no
C38 Fe2 P2 C23 -176.16(14) no
Fe1 P1 C1 Si1 -60.1(3) no
Fe1 P1 C1 Si2 66.3(2) no
Fe1 P1 C1 C2 -176.46(8) no
Fe1 P1 C4 Si3 37.6(3) no
Fe1 P1 C4 Si4 -88.40(18) no
Fe1 P1 C4 C3 154.28(10) no
C1 P1 C4 Si3 -129.3(2) no
C1 P1 C4 Si4 104.65(18) no
C1 P1 C4 C3 -12.7(2) no
C4 P1 C1 Si1 107.0(2) no
C4 P1 C1 Si2 -126.5(2) no
C4 P1 C1 C2 -9.3(2) no
Fe2 P2 C20 Si5 -43.3(3) no
Fe2 P2 C20 Si6 81.9(2) no
Fe2 P2 C20 C21 -162.67(9) no
Fe2 P2 C23 Si7 69.4(2) no
Fe2 P2 C23 Si8 -57.5(2) no
Fe2 P2 C23 C22 -174.21(9) no
C20 P2 C23 Si7 -98.7(2) no
C20 P2 C23 Si8 134.35(19) no
C20 P2 C23 C22 17.7(2) no
C23 P2 C20 Si5 124.2(2) no
C23 P2 C20 Si6 -110.6(2) no
C23 P2 C20 C21 4.9(2) no
C5 Si1 C1 P1 -67.7(4) no
C5 Si1 C1 Si2 163.5(3) no
C5 Si1 C1 C2 47.1(3) no
C6 Si1 C1 P1 178.1(3) no
C6 Si1 C1 Si2 49.4(3) no
C6 Si1 C1 C2 -67.0(3) no
C7 Si1 C1 P1 55.0(3) no
C7 Si1 C1 Si2 -73.8(3) no
C7 Si1 C1 C2 169.8(2) no
C8 Si2 C1 P1 140.2(2) no
C8 Si2 C1 Si1 -90.6(2) no
C8 Si2 C1 C2 25.1(3) no
C9 Si2 C1 P1 -101.4(3) no
C9 Si2 C1 Si1 27.8(3) no
C9 Si2 C1 C2 143.5(2) no
C10 Si2 C1 P1 22.6(3) no
C10 Si2 C1 Si1 151.8(2) no
C10 Si2 C1 C2 -92.5(3) no
C11 Si3 C4 P1 29.2(3) no
C11 Si3 C4 Si4 155.9(2) no
C11 Si3 C4 C3 -86.1(3) no
C12 Si3 C4 P1 -96.5(3) no
C12 Si3 C4 Si4 30.2(3) no
C12 Si3 C4 C3 148.3(3) no
C13 Si3 C4 P1 145.9(2) no
C13 Si3 C4 Si4 -87.4(3) no
C13 Si3 C4 C3 30.7(3) no
C14 Si4 C4 P1 173.5(2) no
C14 Si4 C4 Si3 43.9(3) no
C14 Si4 C4 C3 -72.4(3) no
C15 Si4 C4 P1 -73.9(3) no
C15 Si4 C4 Si3 156.5(3) no
C15 Si4 C4 C3 40.2(4) no
C16 Si4 C4 P1 48.7(3) no
C16 Si4 C4 Si3 -80.8(3) no
C16 Si4 C4 C3 162.8(2) no
C24 Si5 C20 P2 -139.8(2) no
C24 Si5 C20 Si6 93.1(3) no
C24 Si5 C20 C21 -23.4(3) no
C25 Si5 C20 P2 101.2(3) no
C25 Si5 C20 Si6 -25.9(3) no
C25 Si5 C20 C21 -142.4(2) no
C26 Si5 C20 P2 -20.6(4) no
C26 Si5 C20 Si6 -147.7(3) no
C26 Si5 C20 C21 95.8(3) no
C27 Si6 C20 P2 176.3(2) no
C27 Si6 C20 Si5 -56.1(3) no
C27 Si6 C20 C21 62.3(3) no
C28 Si6 C20 P2 -61.6(3) no
C28 Si6 C20 Si5 65.9(3) no
C28 Si6 C20 C21 -175.7(2) no
C29 Si6 C20 P2 60.0(3) no
C29 Si6 C20 Si5 -172.5(2) no
C29 Si6 C20 C21 -54.1(3) no
C30 Si7 C23 P2 69.0(3) no
C30 Si7 C23 Si8 -162.1(3) no
C30 Si7 C23 C22 -45.0(3) no
C31 Si7 C23 P2 -178.3(2) no
C31 Si7 C23 Si8 -49.4(3) no
C31 Si7 C23 C22 67.7(3) no
C32 Si7 C23 P2 -54.0(3) no
C32 Si7 C23 Si8 75.0(3) no
C32 Si7 C23 C22 -168.0(2) no
C33 Si8 C23 P2 -20.8(3) no
C33 Si8 C23 Si7 -150.1(2) no
C33 Si8 C23 C22 93.2(3) no
C34 Si8 C23 P2 104.0(3) no
C34 Si8 C23 Si7 -25.3(3) no
C34 Si8 C23 C22 -142.1(2) no
C35 Si8 C23 P2 -137.6(2) no
C35 Si8 C23 Si7 93.1(2) no
C35 Si8 C23 C22 -23.7(3) no
P1 C1 C2 C3 30.0(4) no
Si1 C1 C2 C3 -91.5(3) no
Si2 C1 C2 C3 151.2(2) no
C1 C2 C3 C4 -42.4(5) no
C2 C3 C4 P1 32.5(4) no
C2 C3 C4 Si3 155.8(3) no
C2 C3 C4 Si4 -86.0(4) no
P2 C20 C21 C22 -27.2(3) no
Si5 C20 C21 C22 -149.30(19) no
Si6 C20 C21 C22 92.5(2) no
C20 C21 C22 C23 43.2(4) no
C21 C22 C23 P2 -36.6(4) no
C21 C22 C23 Si7 84.6(3) no
C21 C22 C23 Si8 -157.2(3) no
